data_1520492
loop_
_publ_author_name
'Xia, Guomin'
'Ruan, Chengyan'
'Wang, Hongming'

_publ_section_title
;
 Highly sensitive detection of carbon dioxide by a
 pyrimido[1,2-a]benzimidazole derivative: combining experimental and
 theoretical studies.
;
_journal_issue 15
_journal_name_full 'The Analyst'
_journal_page_first 5099
_journal_page_last 5104
_journal_paper_doi 10.1039/c5an00947b
_journal_volume 140
_journal_year 2015
_chemical_formula_sum 'C13 H10 Cl N3 O2'
_chemical_formula_weight 275.69
_chemical_name_systematic
; 
 ? 
;
_space_group_IT_number 61
_symmetry_space_group_name_Hall '-P 2ac 2ab'
_symmetry_space_group_name_H-M 'P b c a'
_atom_sites_solution_hydrogens geom
_atom_sites_solution_primary direct
_atom_sites_solution_secondary difmap
_audit_creation_method SHELXL-97
_cell_angle_alpha 90.00
_cell_angle_beta 90.00
_cell_angle_gamma 90.00
_cell_formula_units_Z 8
_cell_length_a 7.240(6)
_cell_length_b 11.439(10)
_cell_length_c 29.79(3)
_cell_measurement_temperature 296(2)
_cell_volume 2467(4)
_computing_structure_refinement 'SHELXL-97 (Sheldrick, 1997)'
_computing_structure_solution 'SHELXS-97 (Sheldrick, 1990)'
_diffrn_ambient_temperature 296(2)
_diffrn_measured_fraction_theta_full 0.996
_diffrn_measured_fraction_theta_max 0.996
_diffrn_radiation_monochromator graphite
_diffrn_radiation_source 'fine-focus sealed tube'
_diffrn_radiation_type MoK\a
_diffrn_radiation_wavelength 0.71073
_diffrn_reflns_av_R_equivalents 0.0654
_diffrn_reflns_av_sigmaI/netI 0.0279
_diffrn_reflns_limit_h_max 5
_diffrn_reflns_limit_h_min -6
_diffrn_reflns_limit_k_max 9
_diffrn_reflns_limit_k_min -9
_diffrn_reflns_limit_l_max 24
_diffrn_reflns_limit_l_min -24
_diffrn_reflns_number 6405
_diffrn_reflns_theta_full 17.19
_diffrn_reflns_theta_max 17.19
_diffrn_reflns_theta_min 2.74
_exptl_absorpt_coefficient_mu 0.963
_exptl_crystal_density_diffrn 1.690
_exptl_crystal_density_method 'not measured'
_exptl_crystal_F_000 1248
_refine_diff_density_max 0.161
_refine_diff_density_min -0.118
_refine_diff_density_rms 0.029
_refine_ls_extinction_method none
_refine_ls_goodness_of_fit_ref 1.019
_refine_ls_hydrogen_treatment mixed
_refine_ls_matrix_type full
_refine_ls_number_parameters 173
_refine_ls_number_reflns 735
_refine_ls_number_restraints 0
_refine_ls_restrained_S_all 1.019
_refine_ls_R_factor_all 0.0435
_refine_ls_R_factor_gt 0.0300
_refine_ls_shift/su_max 0.000
_refine_ls_shift/su_mean 0.000
_refine_ls_structure_factor_coef Fsqd
_refine_ls_weighting_details 'calc w=1/[\s^2^(Fo^2^)+(0.0577P)^2^+0.2292P] where P=(Fo^2^+2Fc^2^)/3'
_refine_ls_weighting_scheme calc
_refine_ls_wR_factor_gt 0.0756
_refine_ls_wR_factor_ref 0.0823
_reflns_number_gt 591
_reflns_number_total 735
_reflns_threshold_expression >2sigma(I)
_cod_data_source_file c5an00947b2.cif
_cod_data_source_block t
_cod_depositor_comments
;
       Adding full bibliography for 1520492.cif.

2019-03-14
Introducing Z value and formula (those in original file are absurd)
                 miguel
;
_cod_original_formula_sum 'C H Cl N O'
_cod_original_formula_weight 78.48
_cod_original_formula_units_Z 32
_cod_database_code 1520492

loop_
_symmetry_equiv_pos_as_xyz
'x, y, z'
'-x+1/2, -y, z+1/2'
'-x, y+1/2, -z+1/2'
'x+1/2, -y+1/2, -z'
'-x, -y, -z'
'x-1/2, y, -z-1/2'
'x, -y-1/2, z-1/2'
'-x-1/2, y-1/2, z'

loop_
_atom_site_label
_atom_site_type_symbol
_atom_site_fract_x
_atom_site_fract_y
_atom_site_fract_z
_atom_site_U_iso_or_equiv
_atom_site_adp_type
_atom_site_occupancy
_atom_site_symmetry_multiplicity
_atom_site_calc_flag
_atom_site_refinement_flags
Cl1 Cl 0.46554(17) 1.20625(10) 0.39949(4) 0.0590(6) Uani 1 1 d .
N1 N 0.2834(5) 0.8829(3) 0.2575(2) 0.0380(11) Uani 1 1 d .
N2 N 0.3784(5) 1.0630(5) 0.28184(18) 0.0286(10) Uani 1 1 d .
N3 N 0.3191(5) 0.9129(3) 0.3364(2) 0.0388(11) Uani 1 1 d .
C1 C 0.3195(6) 0.9551(6) 0.2212(2) 0.0313(13) Uani 1 1 d .
C2 C 0.3100(6) 0.9313(4) 0.1753(2) 0.0399(13) Uani 1 1 d .
H2 H 0.2685 0.8593 0.1650 0.048 Uiso 1 1 calc R
C3 C 0.3636(6) 1.0174(6) 0.14591(16) 0.0443(14) Uani 1 1 d .
H3 H 0.3585 1.0027 0.1152 0.053 Uiso 1 1 calc R
C4 C 0.4259(6) 1.1268(5) 0.1609(2) 0.0450(14) Uani 1 1 d .
H4 H 0.4630 1.1824 0.1400 0.054 Uiso 1 1 calc R
C5 C 0.4333(6) 1.1534(4) 0.2059(2) 0.0364(13) Uani 1 1 d .
H5 H 0.4726 1.2261 0.2161 0.044 Uiso 1 1 calc R
C6 C 0.3788(6) 1.0658(6) 0.2351(2) 0.0299(13) Uani 1 1 d .
C7 C 0.3222(6) 0.9487(6) 0.2927(3) 0.0330(13) Uani 1 1 d .
C8 C 0.4191(5) 1.1437(4) 0.3141(3) 0.0347(14) Uani 1 1 d .
H8 H 0.4511 1.2200 0.3066 0.042 Uiso 1 1 calc R
C9 C 0.4111(5) 1.1082(5) 0.35765(19) 0.0338(13) Uani 1 1 d .
C10 C 0.3634(6) 0.9902(6) 0.3670(2) 0.0353(13) Uani 1 1 d .
C11 C 0.3599(10) 0.9495(5) 0.4154(2) 0.0504(15) Uani 1 1 d .
C12 C 0.5278(9) 0.8397(6) 0.46954(17) 0.112(2) Uani 1 1 d .
H12A H 0.6370 0.8730 0.4834 0.134 Uiso 1 1 calc R
H12B H 0.4215 0.8612 0.4875 0.134 Uiso 1 1 calc R
C13 C 0.5445(9) 0.7138(6) 0.46799(16) 0.100(2) Uani 1 1 d .
H13A H 0.4289 0.6804 0.4588 0.150 Uiso 1 1 calc R
H13B H 0.5766 0.6850 0.4972 0.150 Uiso 1 1 calc R
H13C H 0.6390 0.6925 0.4469 0.150 Uiso 1 1 calc R
O1 O 0.2398(6) 0.9715(3) 0.44104(12) 0.0855(14) Uani 1 1 d .
O2 O 0.5068(6) 0.8860(4) 0.42416(12) 0.0838(13) Uani 1 1 d .

loop_
_atom_site_aniso_label
_atom_site_aniso_U_11
_atom_site_aniso_U_22
_atom_site_aniso_U_33
_atom_site_aniso_U_23
_atom_site_aniso_U_13
_atom_site_aniso_U_12
Cl1 0.0783(11) 0.0490(10) 0.0496(9) -0.0072(7) -0.0077(7) -0.0045(8)
N1 0.041(3) 0.026(3) 0.047(3) -0.007(4) -0.003(2) -0.006(2)
N2 0.027(3) 0.016(4) 0.042(5) 0.005(4) -0.002(2) -0.003(2)
N3 0.039(3) 0.026(3) 0.052(4) -0.001(4) 0.003(2) -0.004(2)
C1 0.030(3) 0.013(5) 0.052(6) 0.001(5) -0.002(3) 0.001(3)
C2 0.041(4) 0.039(5) 0.040(4) -0.016(4) -0.008(3) 0.001(3)
C3 0.052(4) 0.047(4) 0.034(3) 0.007(4) 0.001(3) 0.011(3)
C4 0.043(4) 0.033(5) 0.059(5) 0.008(3) -0.002(3) 0.002(3)
C5 0.039(3) 0.032(4) 0.039(4) -0.005(4) -0.007(3) 0.003(3)
C6 0.025(3) 0.031(6) 0.034(5) 0.009(5) 0.000(3) 0.005(3)
C7 0.025(3) 0.031(6) 0.043(6) 0.013(5) -0.001(3) 0.002(3)
C8 0.026(3) 0.016(4) 0.062(5) -0.014(4) -0.009(3) -0.002(2)
C9 0.041(3) 0.035(5) 0.025(4) -0.001(3) -0.006(2) 0.007(3)
C10 0.038(3) 0.024(5) 0.044(5) 0.010(5) 0.002(3) 0.002(3)
C11 0.058(5) 0.040(4) 0.053(6) 0.003(3) 0.004(4) 0.001(4)
C12 0.164(7) 0.123(7) 0.048(5) 0.034(4) -0.004(4) 0.037(5)
C13 0.139(6) 0.096(6) 0.065(5) 0.026(4) -0.010(4) -0.007(5)
O1 0.093(3) 0.100(3) 0.064(3) 0.013(2) 0.033(2) 0.029(3)
O2 0.091(3) 0.109(3) 0.051(3) 0.029(2) 0.006(2) 0.042(3)

loop_
_atom_type_symbol
_atom_type_description
_atom_type_scat_dispersion_real
_atom_type_scat_dispersion_imag
_atom_type_scat_source
C C 0.0033 0.0016 'International Tables Vol C Tables 4.2.6.8 and 6.1.1.4'
H H 0.0000 0.0000 'International Tables Vol C Tables 4.2.6.8 and 6.1.1.4'
N N 0.0061 0.0033 'International Tables Vol C Tables 4.2.6.8 and 6.1.1.4'
O O 0.0106 0.0060 'International Tables Vol C Tables 4.2.6.8 and 6.1.1.4'
Cl Cl 0.1484 0.1585 'International Tables Vol C Tables 4.2.6.8 and 6.1.1.4'

loop_
_geom_angle_atom_site_label_1
_geom_angle_atom_site_label_2
_geom_angle_atom_site_label_3
_geom_angle
C7 N1 C1 103.8(4)
C8 N2 C6 133.4(6)
C8 N2 C7 122.0(5)
C6 N2 C7 104.6(5)
C10 N3 C7 117.2(4)
N1 C1 C2 129.7(7)
N1 C1 C6 111.5(5)
C2 C1 C6 118.8(6)
C3 C2 C1 118.1(4)
C3 C2 H2 120.9
C1 C2 H2 120.9
C2 C3 C4 121.7(4)
C2 C3 H3 119.1
C4 C3 H3 119.1
C5 C4 C3 121.4(4)
C5 C4 H4 119.3
C3 C4 H4 119.3
C6 C5 C4 116.2(4)
C6 C5 H5 121.9
C4 C5 H5 121.9
C5 C6 N2 130.3(7)
C5 C6 C1 123.7(6)
N2 C6 C1 105.9(5)
N1 C7 N3 125.6(7)
N1 C7 N2 114.2(6)
N3 C7 N2 120.2(6)
N2 C8 C9 117.4(4)
N2 C8 H8 121.3
C9 C8 H8 121.3
C8 C9 C10 118.8(4)
C8 C9 Cl1 119.1(6)
C10 C9 Cl1 122.1(5)
N3 C10 C9 124.3(4)
N3 C10 C11 116.7(6)
C9 C10 C11 118.9(6)
O1 C11 O2 125.7(5)
O1 C11 C10 124.1(6)
O2 C11 C10 110.2(5)
C13 C12 O2 109.9(5)
C13 C12 H12A 109.7
O2 C12 H12A 109.7
C13 C12 H12B 109.7
O2 C12 H12B 109.7
H12A C12 H12B 108.2
C12 C13 H13A 109.5
C12 C13 H13B 109.5
H13A C13 H13B 109.5
C12 C13 H13C 109.5
H13A C13 H13C 109.5
H13B C13 H13C 109.5
C11 O2 C12 117.9(4)

loop_
_geom_bond_atom_site_label_1
_geom_bond_atom_site_label_2
_geom_bond_distance
Cl1 C9 1.722(4)
N1 C7 1.320(5)
N1 C1 1.387(5)
N2 C8 1.365(5)
N2 C6 1.392(5)
N2 C7 1.406(5)
N3 C10 1.310(5)
N3 C7 1.366(5)
C1 C2 1.395(6)
C1 C6 1.400(6)
C2 C3 1.374(5)
C2 H2 0.9300
C3 C4 1.404(6)
C3 H3 0.9300
C4 C5 1.375(5)
C4 H4 0.9300
C5 C6 1.384(6)
C5 H5 0.9300
C8 C9 1.360(5)
C8 H8 0.9300
C9 C10 1.421(6)
C10 C11 1.514(6)
C11 O1 1.184(5)
C11 O2 1.314(6)
C12 C13 1.445(7)
C12 O2 1.460(5)
C12 H12A 0.9700
C12 H12B 0.9700
C13 H13A 0.9600
C13 H13B 0.9600
C13 H13C 0.9600
